data_5000238
loop_
_publ_author_name
'Blank, G. E.'
'Pletcher, J.'
'Sax, M.'

_publ_section_title
;
 The molecular structure of firefly D-(--)-luciferin: A single crystal
 X-ray analysis
;
_journal_issue 3
_journal_name_full 'Biochemical and Biophysical Research Communications'
_journal_page_first 583
_journal_page_last 588
_journal_paper_doi 10.1016/0006-291X(71)90411-6
_journal_volume 42
_journal_year 1971
_chemical_formula_sum 'C11 H8 N2 O3 S2'
_space_group_IT_number 19
_symmetry_cell_setting orthorhombic
_symmetry_Int_Tables_number 19
_symmetry_space_group_name_Hall 'P 2ac 2ab'
_symmetry_space_group_name_H-M 'P 21 21 21'
_cell_angle_alpha 90
_cell_angle_beta 90
_cell_angle_gamma 90
_cell_formula_units_Z 4
_cell_length_a 9.248
_cell_length_b 22.97
_cell_length_c 5.331
_cod_database_code 5000238

loop_
_symmetry_equiv_pos_site_id
_symmetry_equiv_pos_as_xyz
1 x,y,z
2 1/2+x,1/2-y,-z
3 -x,1/2+y,1/2-z
4 1/2-x,-y,1/2+z

loop_
_atom_site_label
_atom_site_type_symbol
_atom_site_fract_x
_atom_site_fract_y
_atom_site_fract_z
C1 C -0.63180 0.21310 0.19050
C2 C -0.59580 0.15530 0.09060
C3 C -0.60480 0.29450 0.42460
C4 C -0.64280 0.03650 -0.32130
C5 C -0.75230 0.30500 0.31630
C6 C -0.57070 -0.01530 -0.34850
C7 C -0.49380 0.33420 0.30630
C8 C -0.45540 -0.02860 -0.19700
C9 C -0.41230 0.00950 -0.00970
C10 C -0.48520 0.06150 0.01220
C11 C -0.59920 0.07600 -0.14230
H1 H -0.39900 -0.09200 -0.32000
H2 H -0.59900 0.29900 0.57800
H3 H -0.72200 0.05100 -0.43300
H4 H -0.76100 0.34400 0.25600
H5 H -0.84500 0.29700 0.44900
H6 H -0.60000 -0.04400 -0.48500
H7 H -0.34200 0.00000 0.04900
N1 N -0.56090 0.23380 0.37130
N2 N -0.65930 0.12890 -0.09580
O1 O -0.38290 -0.07930 -0.22050
O2 O -0.51680 0.36640 0.13830
O3 O -0.36680 0.32800 0.40650
S1 S -0.76870 0.25440 0.05500
S2 S -0.45450 0.11790 0.22280

loop_
_atom_type_symbol
_atom_type_radius_bond
C 0.68
H 0.20
N 0.68
O 0.68
S 0.99
